data_7018698
loop_
_publ_author_name
'Thirumurugan, A.'
'Li, Wei'
'Cheetham, Anthony K.'

_publ_section_title
;
 Bismuth 2,6-pyridinedicarboxylates: Assembly of molecular units into
 coordination polymers, CO(2) sorption and photoluminescence.
;
_journal_issue 14
_journal_name_full 'Dalton transactions (Cambridge, England : 2003)'
_journal_page_first 4126
_journal_page_last 4134
_journal_paper_doi 10.1039/c2dt12330d
_journal_volume 41
_journal_year 2012
_chemical_formula_sum 'C38 H42 Bi2 N8 O18'
_chemical_formula_weight 1316.76
_chemical_name_systematic
;
?
;
_space_group_IT_number 2
_symmetry_cell_setting triclinic
_symmetry_space_group_name_Hall '-P 1'
_symmetry_space_group_name_H-M 'P -1'
_atom_sites_solution_hydrogens geom
_atom_sites_solution_primary direct
_atom_sites_solution_secondary difmap
_audit_creation_method SHELXL-97
_cell_angle_alpha 79.607(4)
_cell_angle_beta 68.550(5)
_cell_angle_gamma 78.703(5)
_cell_formula_units_Z 1
_cell_length_a 9.2386(5)
_cell_length_b 10.7144(6)
_cell_length_c 12.2516(6)
_cell_measurement_reflns_used 5849
_cell_measurement_temperature 120(2)
_cell_measurement_theta_max 29.0886
_cell_measurement_theta_min 3.2902
_cell_volume 1098.98(11)
_computing_cell_refinement
;
CrysAlisPro, Agilent Technologies,
Version 1.171.35.11 (release 16-05-2011 CrysAlis171 .NET)
(compiled May 16 2011,17:55:39)
;
_computing_data_collection
;
CrysAlisPro, Agilent Technologies,
Version 1.171.35.11 (release 16-05-2011 CrysAlis171 .NET)
(compiled May 16 2011,17:55:39)
;
_computing_data_reduction
;
CrysAlisPro, Agilent Technologies,
Version 1.171.35.11 (release 16-05-2011 CrysAlis171 .NET)
(compiled May 16 2011,17:55:39)
;
_computing_structure_refinement 'SHELXL-97 (Sheldrick, 1997)'
_computing_structure_solution 'SHELXL-97 (Sheldrick, 1997)'
_diffrn_ambient_temperature 119.7(2)
_diffrn_detector_area_resol_mean 16.1183
_diffrn_measured_fraction_theta_full 0.998
_diffrn_measured_fraction_theta_max 0.846
_diffrn_measurement_device_type 'Xcalibur, Eos, Gemini ultra'
_diffrn_measurement_method '\w scans'
_diffrn_radiation_monochromator graphite
_diffrn_radiation_source 'Enhance (Mo) X-ray Source'
_diffrn_radiation_type MoK\a
_diffrn_radiation_wavelength 0.71073
_diffrn_reflns_av_R_equivalents 0.0310
_diffrn_reflns_av_sigmaI/netI 0.0338
_diffrn_reflns_limit_h_max 12
_diffrn_reflns_limit_h_min -9
_diffrn_reflns_limit_k_max 13
_diffrn_reflns_limit_k_min -13
_diffrn_reflns_limit_l_max 15
_diffrn_reflns_limit_l_min -15
_diffrn_reflns_number 8431
_diffrn_reflns_theta_full 25.00
_diffrn_reflns_theta_max 29.15
_diffrn_reflns_theta_min 3.30
_exptl_absorpt_coefficient_mu 8.081
_exptl_absorpt_correction_T_max 0.379
_exptl_absorpt_correction_T_min 0.268
_exptl_absorpt_correction_type multi-scan
_exptl_absorpt_process_details
;
CrysAlisPro, Agilent Technologies,
Version 1.171.35.11 (release 16-05-2011 CrysAlis171 .NET)
(compiled May 16 2011,17:55:39)
Empirical absorption correction using spherical harmonics,
implemented in SCALE3 ABSPACK scaling algorithm.
;
_exptl_crystal_colour Colourless
_exptl_crystal_density_diffrn 1.990
_exptl_crystal_density_method 'not measured'
_exptl_crystal_description Block
_exptl_crystal_F_000 636
_exptl_crystal_size_max 0.18
_exptl_crystal_size_mid 0.14
_exptl_crystal_size_min 0.12
_refine_diff_density_max 1.123
_refine_diff_density_min -1.030
_refine_diff_density_rms 0.118
_refine_ls_extinction_method none
_refine_ls_goodness_of_fit_ref 1.056
_refine_ls_hydrogen_treatment mixed
_refine_ls_matrix_type full
_refine_ls_number_parameters 310
_refine_ls_number_reflns 5022
_refine_ls_number_restraints 2
_refine_ls_restrained_S_all 1.056
_refine_ls_R_factor_all 0.0205
_refine_ls_R_factor_gt 0.0195
_refine_ls_shift/su_max 0.003
_refine_ls_shift/su_mean 0.000
_refine_ls_structure_factor_coef Fsqd
_refine_ls_weighting_details 'calc w=1/[\s^2^(Fo^2^)+(0.0240P)^2^+0.4510P] where P=(Fo^2^+2Fc^2^)/3'
_refine_ls_weighting_scheme calc
_refine_ls_wR_factor_gt 0.0475
_refine_ls_wR_factor_ref 0.0480
_reflns_number_gt 4840
_reflns_number_total 5022
_reflns_threshold_expression >2sigma(I)
_cod_data_source_file c2dt12330d.txt
_cod_data_source_block compound3
_cod_depositor_comments
;
The following automatic conversions were performed:

'_symmetry_cell_setting' value 'Triclinic' changed to 'triclinic'
according to /home/saulius/struct/CIF-dictionaries/cif_core.dic
dictionary named 'cif_core.dic' version 2.4.1 from 2010-06-29.

Automatic conversion script
Id: cif_fix_values 1715 2011-07-08 13:25:40Z adriana 
;
_cod_original_cell_volume 1098.98(10)
_cod_original_sg_symbol_H-M P-1
_cod_database_code 7018698

loop_
_symmetry_equiv_pos_as_xyz
'x, y, z'
'-x, -y, -z'

loop_
_atom_site_label
_atom_site_type_symbol
_atom_site_fract_x
_atom_site_fract_y
_atom_site_fract_z
_atom_site_U_iso_or_equiv
_atom_site_adp_type
_atom_site_occupancy
_atom_site_symmetry_multiplicity
_atom_site_calc_flag
_atom_site_refinement_flags
C1 C 0.6696(3) 0.0570(3) 0.6173(3) 0.0145(5) Uani 1 1 d .
C2 C 0.8091(3) 0.1218(3) 0.5358(3) 0.0131(5) Uani 1 1 d .
C3 C 0.9278(3) 0.1409(3) 0.5739(3) 0.0164(6) Uani 1 1 d .
H3 H 0.9204 0.1186 0.6526 0.020 Uiso 1 1 calc R
C4 C 1.0561(3) 0.1933(3) 0.4926(3) 0.0168(6) Uani 1 1 d .
H4 H 1.1383 0.2034 0.5155 0.020 Uiso 1 1 calc R
C5 C 1.0623(3) 0.2312(3) 0.3757(3) 0.0158(6) Uani 1 1 d .
H5 H 1.1481 0.2659 0.3195 0.019 Uiso 1 1 calc R
C6 C 0.9355(3) 0.2153(3) 0.3462(3) 0.0132(5) Uani 1 1 d .
C7 C 0.9211(3) 0.2659(3) 0.2260(2) 0.0133(5) Uani 1 1 d .
C11 C 0.5014(3) 0.2273(3) 0.1090(3) 0.0135(5) Uani 1 1 d .
C12 C 0.6179(3) 0.1082(3) 0.0724(3) 0.0126(5) Uani 1 1 d .
C13 C 0.6628(3) 0.0671(3) -0.0376(3) 0.0177(6) Uani 1 1 d .
H13 H 0.6214 0.1127 -0.0942 0.021 Uiso 1 1 calc R
C14 C 0.7711(4) -0.0437(3) -0.0620(3) 0.0209(6) Uani 1 1 d .
H14 H 0.8011 -0.0739 -0.1348 0.025 Uiso 1 1 calc R
C15 C 0.8337(4) -0.1084(3) 0.0231(3) 0.0206(6) Uani 1 1 d .
H15 H 0.9069 -0.1820 0.0082 0.025 Uiso 1 1 calc R
C16 C 0.7841(3) -0.0607(3) 0.1312(3) 0.0141(5) Uani 1 1 d .
C17 C 0.8464(3) -0.1203(3) 0.2304(3) 0.0160(6) Uani 1 1 d .
C21 C 0.3266(5) 0.4158(4) 0.7440(4) 0.0342(8) Uani 1 1 d .
H21A H 0.4151 0.3649 0.7612 0.051 Uiso 1 1 calc R
H21B H 0.2314 0.3877 0.7999 0.051 Uiso 1 1 calc R
H21C H 0.3259 0.5042 0.7493 0.051 Uiso 1 1 calc R
C22 C 0.2054(4) 0.4608(4) 0.5873(4) 0.0360(9) Uani 1 1 d .
H22A H 0.1957 0.5523 0.5828 0.054 Uiso 1 1 calc R
H22B H 0.1108 0.4318 0.6432 0.054 Uiso 1 1 calc R
H22C H 0.2226 0.4376 0.5110 0.054 Uiso 1 1 calc R
C23 C 0.4675(5) 0.3466(3) 0.5483(4) 0.0313(8) Uani 1 1 d .
H23 H 0.5508 0.3122 0.5749 0.038 Uiso 1 1 calc R
C31 C 0.8012(4) 0.4215(3) -0.0231(3) 0.0199(6) Uani 1 1 d .
H31A H 0.7052 0.3954 0.0334 0.030 Uiso 1 1 calc R
H31B H 0.8480 0.4655 0.0143 0.030 Uiso 1 1 calc R
H31C H 0.8724 0.3472 -0.0527 0.030 Uiso 1 1 calc R
C32 C 0.7243(4) 0.4431(3) -0.2011(3) 0.0223(6) Uani 1 1 d .
H32A H 0.8103 0.3797 -0.2362 0.033 Uiso 1 1 calc R
H32B H 0.7017 0.5049 -0.2620 0.033 Uiso 1 1 calc R
H32C H 0.6333 0.4023 -0.1557 0.033 Uiso 1 1 calc R
N1 N 0.8151(3) 0.1593(2) 0.4235(2) 0.0123(5) Uani 1 1 d .
N2 N 0.6778(3) 0.0448(2) 0.1544(2) 0.0123(5) Uani 1 1 d .
N3 N 0.3376(3) 0.4015(3) 0.6252(3) 0.0261(6) Uani 1 1 d .
N4 N 0.7670(3) 0.5086(2) -0.1225(2) 0.0153(5) Uani 1 1 d D
O1 O 0.5770(2) 0.0370(2) 0.56661(18) 0.0163(4) Uani 1 1 d .
O2 O 0.6547(3) 0.0287(2) 0.7213(2) 0.0257(5) Uani 1 1 d .
O3 O 0.8105(2) 0.2316(2) 0.20406(18) 0.0161(4) Uani 1 1 d .
O4 O 1.0132(2) 0.3378(2) 0.15819(19) 0.0191(4) Uani 1 1 d .
O5 O 0.4673(2) 0.2531(2) 0.21281(19) 0.0173(4) Uani 1 1 d .
O6 O 0.4505(2) 0.2930(2) 0.03158(19) 0.0201(5) Uani 1 1 d .
O7 O 0.7912(2) -0.06033(19) 0.32350(19) 0.0170(4) Uani 1 1 d .
O8 O 0.9422(3) -0.2173(2) 0.2179(2) 0.0248(5) Uani 1 1 d .
O9 O 0.4868(3) 0.3374(2) 0.4455(2) 0.0366(6) Uani 1 1 d .
Bi1 Bi 0.613966(10) 0.120103(9) 0.341613(8) 0.01075(4) Uani 1 1 d .
H4A H 0.687(4) 0.576(3) -0.088(4) 0.044(13) Uiso 1 1 d D
H4B H 0.853(3) 0.555(3) -0.166(3) 0.018(9) Uiso 1 1 d D

loop_
_atom_site_aniso_label
_atom_site_aniso_U_11
_atom_site_aniso_U_22
_atom_site_aniso_U_33
_atom_site_aniso_U_23
_atom_site_aniso_U_13
_atom_site_aniso_U_12
C1 0.0190(14) 0.0114(13) 0.0135(14) -0.0006(11) -0.0067(11) -0.0017(10)
C2 0.0144(13) 0.0120(13) 0.0131(13) -0.0015(10) -0.0059(11) 0.0001(10)
C3 0.0204(14) 0.0170(14) 0.0144(14) 0.0005(11) -0.0107(12) -0.0018(11)
C4 0.0175(14) 0.0164(14) 0.0203(15) 0.0004(12) -0.0126(12) -0.0013(11)
C5 0.0147(13) 0.0134(14) 0.0188(15) 0.0015(11) -0.0068(12) -0.0019(10)
C6 0.0155(13) 0.0126(13) 0.0109(13) -0.0009(10) -0.0047(11) -0.0009(10)
C7 0.0157(13) 0.0131(13) 0.0095(13) -0.0001(10) -0.0037(11) -0.0011(10)
C11 0.0154(13) 0.0106(13) 0.0151(14) 0.0010(11) -0.0066(11) -0.0028(10)
C12 0.0142(13) 0.0108(13) 0.0129(13) 0.0010(10) -0.0058(11) -0.0021(10)
C13 0.0226(15) 0.0184(15) 0.0134(14) 0.0000(11) -0.0098(12) -0.0004(11)
C14 0.0260(16) 0.0239(17) 0.0132(14) -0.0066(12) -0.0082(12) 0.0024(12)
C15 0.0250(15) 0.0183(15) 0.0186(15) -0.0064(12) -0.0101(13) 0.0057(12)
C16 0.0138(13) 0.0129(14) 0.0154(14) -0.0028(11) -0.0062(11) 0.0015(10)
C17 0.0183(14) 0.0158(14) 0.0159(14) -0.0010(11) -0.0098(12) 0.0002(11)
C21 0.041(2) 0.033(2) 0.029(2) -0.0151(16) -0.0101(17) -0.0017(16)
C22 0.0328(19) 0.031(2) 0.044(2) -0.0112(17) -0.0143(18) 0.0059(15)
C23 0.037(2) 0.0183(17) 0.037(2) -0.0114(15) -0.0120(17) 0.0053(14)
C31 0.0248(15) 0.0161(15) 0.0202(16) 0.0048(12) -0.0131(13) -0.0017(12)
C32 0.0270(16) 0.0230(17) 0.0199(16) -0.0039(13) -0.0106(13) -0.0039(12)
N1 0.0144(11) 0.0113(11) 0.0116(11) -0.0012(9) -0.0057(9) -0.0006(9)
N2 0.0137(11) 0.0131(12) 0.0102(11) 0.0005(9) -0.0053(9) -0.0016(9)
N3 0.0305(15) 0.0202(14) 0.0279(16) -0.0102(12) -0.0097(13) 0.0018(11)
N4 0.0172(12) 0.0140(12) 0.0150(12) 0.0005(10) -0.0073(10) -0.0015(9)
O1 0.0193(10) 0.0214(11) 0.0110(10) 0.0031(8) -0.0075(8) -0.0096(8)
O2 0.0258(12) 0.0426(15) 0.0115(11) 0.0039(10) -0.0079(9) -0.0151(10)
O3 0.0162(10) 0.0215(11) 0.0117(10) 0.0029(8) -0.0061(8) -0.0069(8)
O4 0.0221(11) 0.0226(12) 0.0149(11) 0.0041(9) -0.0082(9) -0.0107(9)
O5 0.0192(10) 0.0173(11) 0.0152(10) -0.0027(8) -0.0083(9) 0.0033(8)
O6 0.0244(11) 0.0186(11) 0.0180(11) 0.0004(9) -0.0128(9) 0.0039(8)
O7 0.0223(10) 0.0147(10) 0.0146(10) -0.0019(8) -0.0099(9) 0.0034(8)
O8 0.0288(12) 0.0218(12) 0.0250(13) -0.0076(10) -0.0160(10) 0.0112(9)
O9 0.0507(16) 0.0219(13) 0.0273(14) -0.0082(11) -0.0051(12) 0.0057(11)
Bi1 0.01232(6) 0.01103(6) 0.00870(6) 0.00013(4) -0.00433(4) -0.00096(4)

loop_
_atom_type_symbol
_atom_type_description
_atom_type_scat_dispersion_real
_atom_type_scat_dispersion_imag
_atom_type_scat_source
C C 0.0033 0.0016 'International Tables Vol C Tables 4.2.6.8 and 6.1.1.4'
H H 0.0000 0.0000 'International Tables Vol C Tables 4.2.6.8 and 6.1.1.4'
N N 0.0061 0.0033 'International Tables Vol C Tables 4.2.6.8 and 6.1.1.4'
O O 0.0106 0.0060 'International Tables Vol C Tables 4.2.6.8 and 6.1.1.4'
Bi Bi -4.1077 10.2566 'International Tables Vol C Tables 4.2.6.8 and 6.1.1.4'

loop_
_geom_angle_atom_site_label_1
_geom_angle_atom_site_label_2
_geom_angle_atom_site_label_3
_geom_angle
_geom_angle_site_symmetry_1
_geom_angle_site_symmetry_3
O2 C1 O1 126.4(3) . .
O2 C1 C2 118.9(3) . .
O1 C1 C2 114.8(2) . .
N1 C2 C3 121.0(3) . .
N1 C2 C1 116.8(2) . .
C3 C2 C1 122.2(3) . .
C4 C3 C2 118.8(3) . .
C4 C3 H3 120.6 . .
C2 C3 H3 120.6 . .
C3 C4 C5 119.9(3) . .
C3 C4 H4 120.1 . .
C5 C4 H4 120.1 . .
C6 C5 C4 117.8(3) . .
C6 C5 H5 121.1 . .
C4 C5 H5 121.1 . .
N1 C6 C5 122.1(3) . .
N1 C6 C7 115.4(2) . .
C5 C6 C7 122.4(3) . .
O4 C7 O3 124.9(3) . .
O4 C7 C6 118.6(2) . .
O3 C7 C6 116.5(2) . .
O6 C11 O5 125.9(3) . .
O6 C11 C12 116.4(3) . .
O5 C11 C12 117.6(2) . .
N2 C12 C13 121.4(3) . .
N2 C12 C11 115.0(2) . .
C13 C12 C11 123.6(3) . .
C12 C13 C14 118.9(3) . .
C12 C13 H13 120.6 . .
C14 C13 H13 120.6 . .
C15 C14 C13 119.5(3) . .
C15 C14 H14 120.3 . .
C13 C14 H14 120.3 . .
C14 C15 C16 118.4(3) . .
C14 C15 H15 120.8 . .
C16 C15 H15 120.8 . .
N2 C16 C15 121.6(3) . .
N2 C16 C17 114.8(2) . .
C15 C16 C17 123.6(3) . .
O8 C17 O7 125.3(3) . .
O8 C17 C16 119.5(3) . .
O7 C17 C16 115.3(2) . .
N3 C21 H21A 109.5 . .
N3 C21 H21B 109.5 . .
H21A C21 H21B 109.5 . .
N3 C21 H21C 109.5 . .
H21A C21 H21C 109.5 . .
H21B C21 H21C 109.5 . .
N3 C22 H22A 109.5 . .
N3 C22 H22B 109.5 . .
H22A C22 H22B 109.5 . .
N3 C22 H22C 109.5 . .
H22A C22 H22C 109.5 . .
H22B C22 H22C 109.5 . .
O9 C23 N3 125.7(4) . .
O9 C23 H23 117.1 . .
N3 C23 H23 117.1 . .
N4 C31 H31A 109.5 . .
N4 C31 H31B 109.5 . .
H31A C31 H31B 109.5 . .
N4 C31 H31C 109.5 . .
H31A C31 H31C 109.5 . .
H31B C31 H31C 109.5 . .
N4 C32 H32A 109.5 . .
N4 C32 H32B 109.5 . .
H32A C32 H32B 109.5 . .
N4 C32 H32C 109.5 . .
H32A C32 H32C 109.5 . .
H32B C32 H32C 109.5 . .
C6 N1 C2 120.3(2) . .
C6 N1 Bi1 115.86(18) . .
C2 N1 Bi1 123.80(18) . .
C12 N2 C16 120.3(2) . .
C12 N2 Bi1 122.16(18) . .
C16 N2 Bi1 117.41(18) . .
C23 N3 C22 119.6(3) . .
C23 N3 C21 122.6(3) . .
C22 N3 C21 117.6(3) . .
C32 N4 C31 113.8(2) . .
C32 N4 H4A 113(3) . .
C31 N4 H4A 107(3) . .
C32 N4 H4B 112(2) . .
C31 N4 H4B 110(2) . .
H4A N4 H4B 101(3) . .
C1 O1 Bi1 122.23(18) . 2_656
C1 O1 Bi1 122.73(18) . .
Bi1 O1 Bi1 113.86(7) 2_656 .
C7 O3 Bi1 124.86(18) . .
C11 O5 Bi1 119.10(17) . .
C17 O7 Bi1 123.73(17) . .
C23 O9 Bi1 124.2(2) . .
O7 Bi1 O3 88.73(8) . .
O7 Bi1 N2 68.78(7) . .
O3 Bi1 N2 72.45(8) . .
O7 Bi1 O1 82.53(7) . 2_656
O3 Bi1 O1 161.58(7) . 2_656
N2 Bi1 O1 89.25(7) . 2_656
O7 Bi1 O5 134.49(7) . .
O3 Bi1 O5 79.17(7) . .
N2 Bi1 O5 65.73(7) . .
O1 Bi1 O5 95.45(7) 2_656 .
O7 Bi1 N1 74.63(7) . .
O3 Bi1 N1 66.38(7) . .
N2 Bi1 N1 124.50(7) . .
O1 Bi1 N1 125.85(7) 2_656 .
O5 Bi1 N1 134.98(7) . .
O7 Bi1 O1 78.99(7) . .
O3 Bi1 O1 128.05(6) . .
N2 Bi1 O1 141.81(7) . .
O1 Bi1 O1 66.14(7) 2_656 .
O5 Bi1 O1 141.27(7) . .
N1 Bi1 O1 61.68(7) . .
O7 Bi1 O9 148.05(8) . .
O3 Bi1 O9 88.26(8) . .
N2 Bi1 O9 139.37(8) . .
O1 Bi1 O9 107.66(8) 2_656 .
O5 Bi1 O9 75.86(8) . .
N1 Bi1 O9 75.05(8) . .
O1 Bi1 O9 77.99(8) . .

loop_
_geom_bond_atom_site_label_1
_geom_bond_atom_site_label_2
_geom_bond_distance
_geom_bond_site_symmetry_2
C1 O2 1.218(4) .
C1 O1 1.292(3) .
C1 C2 1.516(4) .
C2 N1 1.345(4) .
C2 C3 1.400(4) .
C3 C4 1.382(4) .
C3 H3 0.9300 .
C4 C5 1.400(4) .
C4 H4 0.9300 .
C5 C6 1.394(4) .
C5 H5 0.9300 .
C6 N1 1.334(4) .
C6 C7 1.519(4) .
C7 O4 1.231(3) .
C7 O3 1.279(3) .
C11 O6 1.254(3) .
C11 O5 1.262(4) .
C11 C12 1.518(4) .
C12 N2 1.338(3) .
C12 C13 1.383(4) .
C13 C14 1.394(4) .
C13 H13 0.9300 .
C14 C15 1.387(4) .
C14 H14 0.9300 .
C15 C16 1.391(4) .
C15 H15 0.9300 .
C16 N2 1.341(4) .
C16 C17 1.518(4) .
C17 O8 1.218(4) .
C17 O7 1.298(4) .
C21 N3 1.456(5) .
C21 H21A 0.9600 .
C21 H21B 0.9600 .
C21 H21C 0.9600 .
C22 N3 1.454(4) .
C22 H22A 0.9600 .
C22 H22B 0.9600 .
C22 H22C 0.9600 .
C23 O9 1.225(5) .
C23 N3 1.330(4) .
C23 H23 0.9300 .
C31 N4 1.487(4) .
C31 H31A 0.9600 .
C31 H31B 0.9600 .
C31 H31C 0.9600 .
C32 N4 1.484(4) .
C32 H32A 0.9600 .
C32 H32B 0.9600 .
C32 H32C 0.9600 .
N1 Bi1 2.541(2) .
N2 Bi1 2.399(2) .
N4 H4A 0.957(10) .
N4 H4B 0.950(10) .
O1 Bi1 2.498(2) 2_656
O1 Bi1 2.656(2) .
O3 Bi1 2.334(2) .
O5 Bi1 2.521(2) .
O7 Bi1 2.2622(19) .
O9 Bi1 2.707(2) .
Bi1 O1 2.498(2) 2_656
